data_4070246
loop_
_publ_author_name
'Karnezis, Asimo'
'O&#x2019;Hair, Richard A.J.'
'White, Jonathan M.'

_publ_section_title
;
 Carbon&#x2212;Germanium Hyperconjugation: Solid-State and Gas-Phase
 Investigations of (Trialkylgermyl)methyl-Substituted Pyridinium Ions
;
_journal_issue 22
_journal_name_full Organometallics
_journal_page_first 6480
_journal_paper_doi 10.1021/om900681m
_journal_volume 28
_journal_year 2009
_chemical_formula_sum 'C14 H24 F3 Ge N O3 S'
_chemical_formula_weight 415.99
_chemical_name_systematic
;
 ?
;
_space_group_IT_number 15
_symmetry_cell_setting monoclinic
_symmetry_space_group_name_Hall '-C 2yc'
_symmetry_space_group_name_H-M 'C 1 2/c 1'
_atom_sites_solution_hydrogens geom
_atom_sites_solution_primary direct
_atom_sites_solution_secondary difmap
_audit_creation_method SHELXL-97
_cell_angle_alpha 90.00
_cell_angle_beta 94.261(2)
_cell_angle_gamma 90.00
_cell_formula_units_Z 8
_cell_length_a 30.8277(6)
_cell_length_b 10.5744(2)
_cell_length_c 11.2514(2)
_cell_measurement_reflns_used 2661
_cell_measurement_temperature 130(2)
_cell_measurement_theta_max 72.8931
_cell_measurement_theta_min 4.1840
_cell_volume 3657.64(12)
_computing_cell_refinement
;
CrysAlis RED, Oxford Diffraction Ltd.,
Version 1.171.32.15 (release 10-01-2008 CrysAlis171 .NET)
(compiled Jan 10 2008,16:37:18)
;
_computing_data_collection
;
CrysAlis CCD, Oxford Diffraction Ltd.,
Version 1.171.32.15 (release 10-01-2008 CrysAlis171 .NET)
(compiled Jan 10 2008,16:37:18)
;
_computing_data_reduction
;
CrysAlis RED, Oxford Diffraction Ltd.,
Version 1.171.32.15 (release 10-01-2008 CrysAlis171 .NET)
(compiled Jan 10 2008,16:37:18)
;
_computing_structure_refinement 'SHELXL-97 (Sheldrick, 1997)'
_diffrn_ambient_temperature 130(2)
_diffrn_measured_fraction_theta_full 0.963
_diffrn_measured_fraction_theta_max 0.963
_diffrn_radiation_monochromator graphite
_diffrn_radiation_source 'Enhance (Cu) X-ray Source'
_diffrn_radiation_type CuK\a
_diffrn_radiation_wavelength 1.54184
_diffrn_reflns_av_R_equivalents 0.0404
_diffrn_reflns_av_sigmaI/netI 0.0578
_diffrn_reflns_limit_h_max 37
_diffrn_reflns_limit_h_min -28
_diffrn_reflns_limit_k_max 12
_diffrn_reflns_limit_k_min -12
_diffrn_reflns_limit_l_max 11
_diffrn_reflns_limit_l_min -13
_diffrn_reflns_number 7561
_diffrn_reflns_theta_full 73.07
_diffrn_reflns_theta_max 73.07
_diffrn_reflns_theta_min 4.42
_exptl_absorpt_coefficient_mu 3.721
_exptl_absorpt_correction_T_max 0.928
_exptl_absorpt_correction_T_min 0.632
_exptl_absorpt_correction_type gaussian
_exptl_absorpt_process_details
;
CrysAlis RED, Oxford Diffraction Ltd.,
Version 1.171.32.15 (release 10-01-2008 CrysAlis171 .NET)
(compiled Jan 10 2008,16:37:18)
Numerical absorption correction based on gaussian integration over
            a multifaceted crystal model
;
_exptl_crystal_colour colourless
_exptl_crystal_density_diffrn 1.511
_exptl_crystal_density_method 'not measured'
_exptl_crystal_description plate
_exptl_crystal_F_000 1712
_exptl_crystal_size_max 0.2433
_exptl_crystal_size_mid 0.1913
_exptl_crystal_size_min 0.0200
_refine_diff_density_max 0.761
_refine_diff_density_min -0.366
_refine_diff_density_rms 0.081
_refine_ls_extinction_method none
_refine_ls_goodness_of_fit_ref 0.895
_refine_ls_hydrogen_treatment constr
_refine_ls_matrix_type full
_refine_ls_number_parameters 208
_refine_ls_number_reflns 3521
_refine_ls_number_restraints 0
_refine_ls_restrained_S_all 0.895
_refine_ls_R_factor_all 0.0600
_refine_ls_R_factor_gt 0.0396
_refine_ls_shift/su_max 0.000
_refine_ls_shift/su_mean 0.000
_refine_ls_structure_factor_coef Fsqd
_refine_ls_weighting_details 'calc w=1/[\s^2^(Fo^2^)+(0.0534P)^2^+0.0000P] where P=(Fo^2^+2Fc^2^)/3'
_refine_ls_weighting_scheme calc
_refine_ls_wR_factor_gt 0.0932
_refine_ls_wR_factor_ref 0.0989
_reflns_number_gt 2461
_reflns_number_total 3521
_reflns_threshold_expression >2sigma(I)
_cod_data_source_file om900681m_si_003.cif
_cod_data_source_block jmwak26
_cod_original_sg_symbol_H-M C2/c
_cod_database_code 4070246

loop_
_symmetry_equiv_pos_as_xyz
'x, y, z'
'-x, y, -z+1/2'
'x+1/2, y+1/2, z'
'-x+1/2, y+1/2, -z+1/2'
'-x, -y, -z'
'x, -y, z-1/2'
'-x+1/2, -y+1/2, -z'
'x+1/2, -y+1/2, z-1/2'

loop_
_atom_site_label
_atom_site_type_symbol
_atom_site_fract_x
_atom_site_fract_y
_atom_site_fract_z
_atom_site_U_iso_or_equiv
_atom_site_adp_type
_atom_site_occupancy
_atom_site_symmetry_multiplicity
_atom_site_calc_flag
_atom_site_refinement_flags
O3 O 0.32191(9) 0.1899(3) 0.1442(3) 0.0438(7) Uani 1 1 d .
C1 C 0.18659(10) 0.2859(3) 0.4601(3) 0.0241(7) Uani 1 1 d .
C2 C 0.20609(10) 0.2315(3) 0.3654(3) 0.0274(7) Uani 1 1 d .
H2 H 0.1971 0.1517 0.3388 0.033 Uiso 1 1 calc R
C3 C 0.23842(11) 0.2927(4) 0.3098(3) 0.0344(8) Uani 1 1 d .
H3 H 0.2511 0.2551 0.2461 0.041 Uiso 1 1 calc R
C4 C 0.25181(11) 0.4110(4) 0.3502(3) 0.0338(8) Uani 1 1 d .
H4 H 0.2740 0.4528 0.3147 0.041 Uiso 1 1 calc R
C5 C 0.23246(11) 0.4658(3) 0.4417(3) 0.0312(8) Uani 1 1 d .
H5 H 0.2413 0.5457 0.4681 0.037 Uiso 1 1 calc R
C6 C 0.15046(10) 0.2240(3) 0.5160(3) 0.0246(7) Uani 1 1 d .
H6A H 0.1488 0.2563 0.5962 0.030 Uiso 1 1 calc R
H6B H 0.1557 0.1337 0.5212 0.030 Uiso 1 1 calc R
C7 C 0.18026(12) 0.4686(3) 0.5937(3) 0.0321(8) Uani 1 1 d .
H7A H 0.1934 0.5502 0.6066 0.048 Uiso 1 1 calc R
H7B H 0.1848 0.4189 0.6650 0.048 Uiso 1 1 calc R
H7C H 0.1496 0.4786 0.5739 0.048 Uiso 1 1 calc R
C8 C 0.09833(13) 0.4164(4) 0.3355(4) 0.0401(9) Uani 1 1 d .
H8A H 0.1025 0.4841 0.3921 0.060 Uiso 1 1 calc R
H8B H 0.0721 0.4306 0.2860 0.060 Uiso 1 1 calc R
H8C H 0.1226 0.4133 0.2868 0.060 Uiso 1 1 calc R
C9 C 0.08566(13) 0.1214(4) 0.3045(3) 0.0397(9) Uani 1 1 d .
H9A H 0.0834 0.0423 0.3454 0.060 Uiso 1 1 calc R
H9B H 0.1100 0.1187 0.2560 0.060 Uiso 1 1 calc R
H9C H 0.0595 0.1363 0.2549 0.060 Uiso 1 1 calc R
C10 C 0.04620(10) 0.2614(4) 0.5263(3) 0.0280(7) Uani 1 1 d .
C11 C 0.05343(13) 0.3702(4) 0.6156(4) 0.0434(10) Uani 1 1 d .
H11A H 0.0551 0.4486 0.5733 0.065 Uiso 1 1 calc R
H11B H 0.0801 0.3566 0.6636 0.065 Uiso 1 1 calc R
H11C H 0.0296 0.3734 0.6660 0.065 Uiso 1 1 calc R
C12 C 0.04371(13) 0.1360(4) 0.5933(4) 0.0422(10) Uani 1 1 d .
H12A H 0.0393 0.0681 0.5370 0.063 Uiso 1 1 calc R
H12B H 0.0199 0.1387 0.6436 0.063 Uiso 1 1 calc R
H12C H 0.0704 0.1225 0.6412 0.063 Uiso 1 1 calc R
C13 C 0.00389(12) 0.2843(5) 0.4479(4) 0.0549(13) Uani 1 1 d .
H13A H 0.0059 0.3632 0.4065 0.082 Uiso 1 1 calc R
H13B H -0.0202 0.2872 0.4972 0.082 Uiso 1 1 calc R
H13C H -0.0004 0.2169 0.3911 0.082 Uiso 1 1 calc R
C14 C 0.38004(11) 0.3028(4) 0.0326(3) 0.0305(8) Uani 1 1 d .
N1 N 0.20012(8) 0.4043(3) 0.4952(2) 0.0246(6) Uani 1 1 d .
O1 O 0.29964(8) 0.2892(3) -0.0440(3) 0.0451(7) Uani 1 1 d .
O2 O 0.31811(8) 0.4192(3) 0.1302(2) 0.0405(7) Uani 1 1 d .
F1 F 0.38864(7) 0.2035(2) -0.0354(2) 0.0422(5) Uani 1 1 d .
F2 F 0.38836(8) 0.4071(2) -0.0284(2) 0.0467(6) Uani 1 1 d .
F3 F 0.40722(7) 0.2997(3) 0.1288(2) 0.0506(6) Uani 1 1 d .
S S 0.32332(3) 0.30027(8) 0.07012(8) 0.02808(19) Uani 1 1 d .
Ge1 Ge 0.094000(11) 0.25673(4) 0.41998(3) 0.02286(12) Uani 1 1 d .

loop_
_atom_site_aniso_label
_atom_site_aniso_U_11
_atom_site_aniso_U_22
_atom_site_aniso_U_33
_atom_site_aniso_U_23
_atom_site_aniso_U_13
_atom_site_aniso_U_12
O3 0.0468(16) 0.0294(15) 0.0571(18) 0.0079(13) 0.0163(13) -0.0014(12)
C1 0.0203(15) 0.0239(18) 0.0273(17) 0.0023(13) -0.0033(12) -0.0003(12)
C2 0.0230(15) 0.0283(19) 0.0306(17) -0.0022(14) -0.0005(12) 0.0038(14)
C3 0.0277(18) 0.045(2) 0.0300(18) 0.0057(16) -0.0002(13) 0.0090(16)
C4 0.0260(18) 0.038(2) 0.038(2) 0.0150(17) 0.0022(14) 0.0003(16)
C5 0.0307(18) 0.0234(18) 0.038(2) 0.0107(15) -0.0076(15) -0.0054(14)
C6 0.0247(16) 0.0234(18) 0.0256(16) 0.0058(13) 0.0007(12) 0.0022(13)
C7 0.041(2) 0.0268(19) 0.0281(19) -0.0025(14) -0.0001(15) 0.0003(16)
C8 0.043(2) 0.035(2) 0.041(2) 0.0170(18) -0.0043(17) -0.0012(18)
C9 0.052(2) 0.041(2) 0.0259(19) -0.0049(17) -0.0028(16) 0.0036(19)
C10 0.0203(15) 0.0304(19) 0.0338(17) -0.0018(16) 0.0056(12) 0.0014(14)
C11 0.045(2) 0.036(2) 0.051(3) -0.0086(19) 0.0189(19) 0.0027(18)
C12 0.047(2) 0.034(2) 0.048(2) 0.0049(18) 0.0174(18) -0.0105(18)
C13 0.025(2) 0.072(4) 0.066(3) -0.003(2) -0.0036(18) 0.005(2)
C14 0.0302(18) 0.0263(18) 0.036(2) -0.0044(15) 0.0060(14) -0.0023(14)
N1 0.0226(14) 0.0229(15) 0.0274(15) 0.0009(11) -0.0040(10) 0.0009(11)
O1 0.0361(15) 0.0478(18) 0.0491(17) -0.0070(13) -0.0111(12) 0.0089(13)
O2 0.0472(16) 0.0301(15) 0.0465(16) -0.0073(12) 0.0176(12) 0.0032(12)
F1 0.0373(12) 0.0370(12) 0.0539(14) -0.0138(11) 0.0135(10) -0.0003(10)
F2 0.0618(15) 0.0357(13) 0.0459(14) -0.0006(11) 0.0255(11) -0.0135(12)
F3 0.0375(12) 0.0577(16) 0.0543(15) -0.0087(12) -0.0120(10) -0.0013(11)
S 0.0284(4) 0.0224(4) 0.0341(5) -0.0003(3) 0.0062(3) 0.0014(3)
Ge1 0.02376(19) 0.0224(2) 0.02189(19) 0.00155(17) -0.00175(12) 0.00030(17)

loop_
_atom_type_symbol
_atom_type_description
_atom_type_scat_dispersion_real
_atom_type_scat_dispersion_imag
_atom_type_scat_source
C C 0.0181 0.0091 'International Tables Vol C Tables 4.2.6.8 and 6.1.1.4'
H H 0.0000 0.0000 'International Tables Vol C Tables 4.2.6.8 and 6.1.1.4'
N N 0.0311 0.0180 'International Tables Vol C Tables 4.2.6.8 and 6.1.1.4'
O O 0.0492 0.0322 'International Tables Vol C Tables 4.2.6.8 and 6.1.1.4'
F F 0.0727 0.0534 'International Tables Vol C Tables 4.2.6.8 and 6.1.1.4'
S S 0.3331 0.5567 'International Tables Vol C Tables 4.2.6.8 and 6.1.1.4'
Ge Ge -1.0885 0.8855 'International Tables Vol C Tables 4.2.6.8 and 6.1.1.4'

loop_
_geom_angle_atom_site_label_1
_geom_angle_atom_site_label_2
_geom_angle_atom_site_label_3
_geom_angle
N1 C1 C2 117.5(3)
N1 C1 C6 120.5(3)
C2 C1 C6 121.9(3)
C3 C2 C1 121.6(3)
C2 C3 C4 118.9(4)
C5 C4 C3 119.9(3)
C4 C5 N1 120.5(3)
C1 C6 Ge1 110.3(2)
C12 C10 C11 109.7(3)
C12 C10 C13 110.3(3)
C11 C10 C13 109.5(3)
C12 C10 Ge1 110.2(2)
C11 C10 Ge1 109.8(2)
C13 C10 Ge1 107.3(3)
F3 C14 F2 108.0(3)
F3 C14 F1 108.0(3)
F2 C14 F1 107.5(3)
F3 C14 S 111.7(2)
F2 C14 S 110.8(3)
F1 C14 S 110.7(2)
C5 N1 C1 121.6(3)
C5 N1 C7 118.1(3)
C1 N1 C7 120.3(3)
O1 S O3 114.72(18)
O1 S O2 115.07(17)
O3 S O2 115.28(17)
O1 S C14 103.09(17)
O3 S C14 102.50(17)
O2 S C14 103.70(16)
C9 Ge1 C8 108.89(18)
C9 Ge1 C10 111.02(16)
C8 Ge1 C10 110.89(17)
C9 Ge1 C6 107.46(15)
C8 Ge1 C6 108.88(14)
C10 Ge1 C6 109.61(13)

loop_
_geom_bond_atom_site_label_1
_geom_bond_atom_site_label_2
_geom_bond_distance
O3 S 1.436(3)
C1 N1 1.369(4)
C1 C2 1.386(5)
C1 C6 1.473(4)
C2 C3 1.377(5)
C3 C4 1.383(5)
C4 C5 1.357(5)
C5 N1 1.367(4)
C6 Ge1 2.009(3)
C7 N1 1.472(4)
C8 Ge1 1.947(4)
C9 Ge1 1.937(4)
C10 C12 1.530(5)
C10 C11 1.533(5)
C10 C13 1.538(5)
C10 Ge1 1.966(3)
C14 F3 1.319(4)
C14 F2 1.334(4)
C14 F1 1.338(4)
C14 S 1.829(4)
O1 S 1.434(3)
O2 S 1.442(3)
